data_4513162
loop_
_publ_author_name
'Abrahams, Brendan F.'
'Elliott, Robert W.'
'Hudson, Timothy A.'
'Robson, Richard'
'Sutton, Ashley L.'

_publ_section_title
;
 New CuI2(TCNQ--II) and CuI2(F4TCNQ--II) Coordination Polymers
;
_journal_issue 5
_journal_name_full 'Crystal Growth &amp; Design'
_journal_page_first 2437
_journal_paper_doi 10.1021/acs.cgd.5b00220
_journal_volume 15
_journal_year 2015
_chemical_formula_sum 'C34 H51 Cu2 N13 O8'
_chemical_formula_weight 896.95
_space_group_crystal_system monoclinic
_space_group_IT_number 10
_space_group_name_Hall '-P 2y'
_space_group_name_H-M_alt 'P 1 2/m 1'
_symmetry_space_group_name_Hall '-P 2y'
_symmetry_space_group_name_H-M 'P 1 2/m 1'
_atom_sites_solution_hydrogens geom
_audit_creation_method SHELXL-2014/6
_cell_angle_alpha 90
_cell_angle_beta 103.846(3)
_cell_angle_gamma 90
_cell_formula_units_Z 1
_cell_length_a 11.0071(4)
_cell_length_b 7.6667(2)
_cell_length_c 14.9346(4)
_cell_measurement_reflns_used 2683
_cell_measurement_temperature 250.00(10)
_cell_measurement_theta_max 74.4720
_cell_measurement_theta_min 4.1130
_cell_volume 1223.68(7)
_computing_cell_refinement
;
CrysAlisPro, Agilent Technologies,
Version 1.171.37.33 (release 27-03-2014 CrysAlis171 .NET)
(compiled Mar 27 2014,17:12:48)
;
_computing_data_collection
;
CrysAlisPro, Agilent Technologies,
Version 1.171.37.33 (release 27-03-2014 CrysAlis171 .NET)
(compiled Mar 27 2014,17:12:48)
;
_computing_data_reduction
;
CrysAlisPro, Agilent Technologies,
Version 1.171.37.33 (release 27-03-2014 CrysAlis171 .NET)
(compiled Mar 27 2014,17:12:48)
;
_computing_structure_refinement 'SHELXL-2014/6 (Sheldrick, 2014)'
_computing_structure_solution 'SHELXS-2014/6 (Sheldrick, 2014)'
_diffrn_ambient_temperature 250.00(10)
_diffrn_detector_area_resol_mean 10.2273
_diffrn_measured_fraction_theta_full 0.997
_diffrn_measured_fraction_theta_max 0.984
_diffrn_measurement_device 'four-circle diffractometer'
_diffrn_measurement_device_type 'SuperNova, Dual, Cu at zero, Atlas'
_diffrn_measurement_method '\w scans'
_diffrn_radiation_monochromator mirror
_diffrn_radiation_type CuK\a
_diffrn_radiation_wavelength 1.54184
_diffrn_reflns_av_R_equivalents 0.0228
_diffrn_reflns_av_unetI/netI 0.0256
_diffrn_reflns_laue_measured_fraction_full 0.997
_diffrn_reflns_laue_measured_fraction_max 0.984
_diffrn_reflns_limit_h_max 13
_diffrn_reflns_limit_h_min -11
_diffrn_reflns_limit_k_max 6
_diffrn_reflns_limit_k_min -9
_diffrn_reflns_limit_l_max 18
_diffrn_reflns_limit_l_min -16
_diffrn_reflns_number 5756
_diffrn_reflns_point_group_measured_fraction_full 0.997
_diffrn_reflns_point_group_measured_fraction_max 0.984
_diffrn_reflns_theta_full 67.684
_diffrn_reflns_theta_max 77.023
_diffrn_reflns_theta_min 4.137
_diffrn_source 'sealed X-ray tube'
_diffrn_source_type 'SuperNova (Cu) X-ray Source'
_exptl_absorpt_coefficient_mu 1.529
_exptl_absorpt_correction_T_max 0.842
_exptl_absorpt_correction_T_min 0.428
_exptl_absorpt_correction_type gaussian
_exptl_absorpt_process_details
;
CrysAlisPro, Agilent Technologies,
Version 1.171.37.33 (release 27-03-2014 CrysAlis171 .NET)
(compiled Mar 27 2014,17:12:48)
Numerical absorption correction based on gaussian integration 
over a multifaceted crystal model
Empirical absorption correction using spherical harmonics,
 implemented in SCALE3 ABSPACK scaling algorithm.
;
_exptl_crystal_colour orange
_exptl_crystal_density_diffrn 1.217
_exptl_crystal_description rod
_exptl_crystal_F_000 468
_exptl_crystal_size_max 0.78
_exptl_crystal_size_mid 0.12
_exptl_crystal_size_min 0.09
_platon_squeeze_details
;
The unit cell contains  5 highly disordered methanol
 molecules and 3 highly disordered DMF molecules  which have 
been treated as a diffuse contribution to the overall 
scattering without specific atom positions by SQUEEZE/PLATON.
;
_refine_diff_density_max 0.471
_refine_diff_density_min -0.377
_refine_diff_density_rms 0.055
_refine_ls_extinction_method none
_refine_ls_goodness_of_fit_ref 1.046
_refine_ls_hydrogen_treatment constr
_refine_ls_matrix_type full
_refine_ls_number_parameters 112
_refine_ls_number_reflns 2742
_refine_ls_number_restraints 27
_refine_ls_restrained_S_all 1.417
_refine_ls_R_factor_all 0.0456
_refine_ls_R_factor_gt 0.0415
_refine_ls_shift/su_max 0.001
_refine_ls_shift/su_mean 0.000
_refine_ls_structure_factor_coef Fsqd
_refine_ls_weighting_details 'w=1/[\s^2^(Fo^2^)+(0.0908P)^2^] where P=(Fo^2^+2Fc^2^)/3'
_refine_ls_weighting_scheme calc
_refine_ls_wR_factor_gt 0.1257
_refine_ls_wR_factor_ref 0.1296
_reflns_Friedel_coverage 0.000
_reflns_number_gt 2348
_reflns_number_total 2742
_reflns_threshold_expression 'I > 2\s(I)'
_cod_data_source_file cg5b00220_si_002.cif
_cod_data_source_block aminopyrazine
_cod_database_code 4513162
_shelx_space_group_comment
;
The symmetry employed for this shelxl refinement is uniquely defined
by the following loop, which should always be used as a source of
symmetry information in preference to the above space-group names.
They are only intended as comments.
;
_shelxl_version_number 2014/6
_platon_squeeze_void_probe_radius 1.20

loop_
_space_group_symop_operation_xyz
'x, y, z'
'-x, y, -z'
'-x, -y, -z'
'x, -y, z'

loop_
_atom_site_label
_atom_site_type_symbol
_atom_site_fract_x
_atom_site_fract_y
_atom_site_fract_z
_atom_site_U_iso_or_equiv
_atom_site_adp_type
_atom_site_occupancy
_atom_site_site_symmetry_order
_atom_site_calc_flag
_atom_site_refinement_flags_posn
_atom_site_refinement_flags_adp
_atom_site_refinement_flags_occupancy
_atom_site_disorder_assembly
_atom_site_disorder_group
N4 N 0.9686(6) 0.044(2) 0.8213(3) 0.100(7) Uani 0.25 1 d D U P A 1
H4A H 0.9633 -0.0470 0.7866 0.121 Uiso 0.25 1 calc R U P A 1
H4B H 0.9650 0.1462 0.7975 0.121 Uiso 0.25 1 calc R U P A 1
C5 C 1.1009(3) 0.0298(9) 0.9691(2) 0.059(2) Uani 0.5 1 d . U P A 1
H5 H 1.1696 0.0544 0.9452 0.071 Uiso 0.5 1 calc R U P A 1
C6 C 0.9820(3) 0.0254(18) 0.9091(2) 0.067(3) Uani 0.5 1 d D U P A 1
C7 C 0.5121(5) -0.1346(5) 0.9471(3) 0.0665(9) Uani 0.5 1 d . . P A 1
C8 C 0.5743(4) 0.1378(5) 0.9976(3) 0.0645(9) Uani 0.5 1 d . . P A 1
N5 N 0.6463(9) 0.2710(11) 0.9990(7) 0.096(3) Uani 0.25 1 d . . P A 1
H5A H 0.7177 0.2598 0.9813 0.115 Uiso 0.25 1 calc R U P A 1
H5B H 0.6360 0.3661 1.0305 0.115 Uiso 0.25 1 calc R U P A 1
C1 C 0.65037(19) -0.3448(2) 0.74343(12) 0.0594(4) Uani 1 1 d . . . A 1
C2 C 0.6205(3) -0.5000 0.69463(17) 0.0602(6) Uani 1 2 d S T P A 1
C3 C 0.5594(3) -0.5000 0.59581(17) 0.0571(6) Uani 1 2 d S T P A 1
C4 C 0.5282(2) -0.3445(2) 0.54640(12) 0.0653(5) Uani 1 1 d . . . A 1
H4 H 0.5462 -0.2386 0.5771 0.078 Uiso 1 1 calc R U . A 1
N1 N 0.67337(18) -0.2153(2) 0.78216(11) 0.0688(4) Uani 1 1 d . . . A 1
N2 N 0.5846(2) 0.0000 0.94388(16) 0.0587(5) Uani 1 2 d S T P A 1
N3 N 0.8808(2) 0.0000 0.94117(15) 0.0586(5) Uani 1 2 d S TU P A 1
Cu1 Cu 0.70408(3) 0.0000 0.85284(2) 0.05492(16) Uani 1 2 d S T P A 1

loop_
_atom_site_aniso_label
_atom_site_aniso_U_11
_atom_site_aniso_U_22
_atom_site_aniso_U_33
_atom_site_aniso_U_23
_atom_site_aniso_U_13
_atom_site_aniso_U_12
N4 0.073(3) 0.17(2) 0.050(3) 0.029(6) 0.004(2) -0.004(6)
C5 0.0584(14) 0.069(6) 0.0465(13) 0.0099(17) 0.0047(11) -0.0021(16)
C6 0.0638(15) 0.088(8) 0.0444(12) 0.011(2) 0.0044(11) -0.003(2)
C7 0.076(2) 0.0513(16) 0.073(3) -0.0168(17) 0.018(2) -0.0095(17)
C8 0.075(2) 0.0543(18) 0.063(2) -0.0147(16) 0.014(2) -0.0131(17)
N5 0.123(7) 0.073(4) 0.113(7) -0.035(5) 0.069(6) -0.029(5)
C1 0.0845(11) 0.0430(8) 0.0443(8) 0.0022(6) 0.0030(7) 0.0017(7)
C2 0.0902(17) 0.0410(10) 0.0444(11) 0.000 0.0063(11) 0.000
C3 0.0806(15) 0.0384(10) 0.0475(11) 0.000 0.0057(10) 0.000
C4 0.1053(14) 0.0346(7) 0.0487(9) -0.0021(6) 0.0042(9) -0.0023(8)
N1 0.1002(12) 0.0455(7) 0.0512(8) -0.0023(6) -0.0002(8) 0.0013(7)
N2 0.0623(11) 0.0527(10) 0.0586(11) 0.000 0.0097(9) 0.000
N3 0.0578(10) 0.0660(12) 0.0456(10) 0.000 0.0001(8) 0.000
Cu1 0.0655(3) 0.0443(2) 0.0475(2) 0.000 -0.00119(15) 0.000

loop_
_atom_type_symbol
_atom_type_description
_atom_type_scat_dispersion_real
_atom_type_scat_dispersion_imag
_atom_type_scat_source
C C 0.0181 0.0091 'International Tables Vol C Tables 4.2.6.8 and 6.1.1.4'
H H 0.0000 0.0000 'International Tables Vol C Tables 4.2.6.8 and 6.1.1.4'
N N 0.0311 0.0180 'International Tables Vol C Tables 4.2.6.8 and 6.1.1.4'
O O 0.0492 0.0322 'International Tables Vol C Tables 4.2.6.8 and 6.1.1.4'
Cu Cu -1.9646 0.5888 'International Tables Vol C Tables 4.2.6.8 and 6.1.1.4'

loop_
_geom_angle_atom_site_label_1
_geom_angle_atom_site_label_2
_geom_angle_atom_site_label_3
_geom_angle
_geom_angle_site_symmetry_1
_geom_angle_site_symmetry_3
N3 C5 C6 122.4(3) 3_757 .
C6 C6 N4 96.2(9) 4 .
C6 C6 N3 81.6(6) 4 .
N4 C6 N3 118.7(4) . .
C6 C6 N4 67.6(10) 4 4
N4 C6 N4 28.5(16) . 4
N3 C6 N4 112.1(7) . 4
C6 C6 C5 91.4(6) 4 .
N4 C6 C5 120.6(4) . .
N3 C6 C5 120.6(3) . .
N4 C6 C5 119.0(6) 4 .
C6 C6 C5 73.2(6) 4 4
N4 C6 C5 121.4(5) . 4
N3 C6 C5 116.2(5) . 4
N4 C6 C5 110.2(8) 4 4
C5 C6 C5 18.2(6) . 4
N2 C7 C8 122.7(3) . 3_657
C7 C8 N5 112.4(7) 4 .
C7 C8 N2 68.3(4) 4 .
N5 C8 N2 119.5(4) . .
C7 C8 C7 90.3(5) 4 3_657
N5 C8 C7 120.4(5) . 3_657
N2 C8 C7 120.1(3) . 3_657
C7 C8 C8 57.9(4) 4 2_657
N5 C8 C8 127.6(4) . 2_657
N2 C8 C8 104.5(3) . 2_657
C7 C8 C8 32.5(2) 3_657 2_657
C8 N5 C7 26.8(3) . 4
N1 C1 C2 178.6(2) . .
C1 C2 C1 117.3(2) 4_545 .
C1 C2 C3 121.32(11) 4_545 .
C1 C2 C3 121.33(11) . .
C4 C3 C4 116.6(2) 4_545 .
C4 C3 C2 121.68(11) 4_545 .
C4 C3 C2 121.68(11) . .
C4 C4 C3 121.67(11) 2_656 .
C1 N1 Cu1 176.02(19) . .
C7 N2 C7 103.7(4) . 4
C7 N2 C8 117.2(3) . .
C7 N2 C8 39.1(3) 4 .
C7 N2 C8 39.1(3) . 4
C7 N2 C8 117.2(3) 4 4
C8 N2 C8 103.3(4) . 4
C7 N2 Cu1 120.2(2) . .
C7 N2 Cu1 120.2(2) 4 .
C8 N2 Cu1 122.6(2) . .
C8 N2 Cu1 122.6(2) 4 .
C5 N3 C5 19.8(6) 2_757 3_757
C5 N3 C6 113.7(3) 2_757 .
C5 N3 C6 116.9(3) 3_757 .
C5 N3 C6 116.9(3) 2_757 4
C5 N3 C6 113.7(3) 3_757 4
C6 N3 C6 16.9(12) . 4
C5 N3 Cu1 122.4(2) 2_757 .
C5 N3 Cu1 122.4(2) 3_757 .
C6 N3 Cu1 120.73(19) . .
C6 N3 Cu1 120.73(19) 4 .
N1 Cu1 N1 116.15(9) . 4
N1 Cu1 N3 111.11(6) . .
N1 Cu1 N3 111.11(6) 4 .
N1 Cu1 N2 107.23(6) . .
N1 Cu1 N2 107.23(6) 4 .
N3 Cu1 N2 103.01(9) . .

loop_
_geom_bond_atom_site_label_1
_geom_bond_atom_site_label_2
_geom_bond_distance
_geom_bond_site_symmetry_2
N4 C6 1.292(4) .
C5 N3 1.327(4) 3_757
C5 C6 1.398(4) .
C6 C6 0.39(3) 4
C6 N3 1.328(5) .
C6 N4 1.389(10) 4
C6 C5 1.460(6) 4
C7 N2 1.312(4) .
C7 C8 1.402(6) 3_657
C8 C7 0.890(6) 4
C8 N5 1.290(9) .
C8 N2 1.348(4) .
C8 C7 1.402(6) 3_657
C8 C8 1.655(9) 2_657
N5 C7 1.825(10) 4
C1 N1 1.146(2) .
C1 C2 1.393(2) .
C2 C1 1.393(2) 4_545
C2 C3 1.468(3) .
C3 C4 1.401(2) 4_545
C3 C4 1.401(2) .
C4 C4 1.377(3) 2_656
N1 Cu1 1.9448(15) .
N2 C7 1.312(4) 4
N2 C8 1.348(4) 4
N2 Cu1 2.106(2) .
N3 C5 1.327(4) 2_757
N3 C5 1.327(4) 3_757
N3 C6 1.328(5) 4
N3 Cu1 2.073(2) .
Cu1 N1 1.9448(15) 4

loop_
_platon_squeeze_void_nr
_platon_squeeze_void_average_x
_platon_squeeze_void_average_y
_platon_squeeze_void_average_z
_platon_squeeze_void_volume
_platon_squeeze_void_count_electrons
_platon_squeeze_void_content
1 0.000 -0.087 0.461 722 200 ' '
